data_4080251
loop_
_publ_author_name
'Yan, KaKing'
'Schoendorff, George'
'Upton, Brianna M.'
'Ellern, Arkady'
'Windus, Theresa L.'
'Sadow, Aaron D.'

_publ_section_title
;
 Intermolecular \b-Hydrogen Abstraction in Ytterbium, Calcium, and
 Potassium Tris(dimethylsilyl)methyl Compounds
;
_journal_issue 5
_journal_name_full Organometallics
_journal_page_first 1300
_journal_paper_doi 10.1021/om3010299
_journal_volume 32
_journal_year 2013
_chemical_formula_sum 'C50 H24 B2 F30 O2 Yb'
_chemical_formula_weight 1421.35
_chemical_name_systematic
; 
 ? 
;
_space_group_IT_number 15
_symmetry_cell_setting monoclinic
_symmetry_space_group_name_Hall '-C 2yc'
_symmetry_space_group_name_H-M 'C 1 2/c 1'
_atom_sites_solution_hydrogens geom
_atom_sites_solution_primary direct
_atom_sites_solution_secondary difmap
_audit_creation_method SHELXL-97
_cell_angle_alpha 90.00
_cell_angle_beta 104.0480(10)
_cell_angle_gamma 90.00
_cell_formula_units_Z 4
_cell_length_a 15.1779(6)
_cell_length_b 15.8732(6)
_cell_length_c 21.3796(9)
_cell_measurement_reflns_used 9332
_cell_measurement_temperature 153(2)
_cell_measurement_theta_max 27.45
_cell_measurement_theta_min 2.28
_cell_volume 4996.8(3)
_computing_cell_refinement 'Bruker SAINT'
_computing_data_collection 'Bruker APEX2'
_computing_data_reduction 'Bruker SAINT'
_computing_molecular_graphics 'Bruker SHELXTL'
_computing_publication_material 'Bruker SHELXTL'
_computing_structure_refinement 'SHELXL-97 (Sheldrick, 2008)'
_computing_structure_solution 'SHELXS-97 (Sheldrick, 2008)'
_diffrn_ambient_temperature 153(2)
_diffrn_measured_fraction_theta_full 0.999
_diffrn_measured_fraction_theta_max 0.999
_diffrn_measurement_device_type 'Bruker APEX-II CCD'
_diffrn_measurement_method '\f and \w scans'
_diffrn_radiation_monochromator graphite
_diffrn_radiation_source 'fine-focus sealed tube'
_diffrn_radiation_type MoK\a
_diffrn_radiation_wavelength 0.71073
_diffrn_reflns_av_R_equivalents 0.0343
_diffrn_reflns_av_sigmaI/netI 0.0281
_diffrn_reflns_limit_h_max 20
_diffrn_reflns_limit_h_min -20
_diffrn_reflns_limit_k_max 20
_diffrn_reflns_limit_k_min -21
_diffrn_reflns_limit_l_max 28
_diffrn_reflns_limit_l_min -28
_diffrn_reflns_number 25675
_diffrn_reflns_theta_full 28.35
_diffrn_reflns_theta_max 28.35
_diffrn_reflns_theta_min 1.89
_exptl_absorpt_coefficient_mu 2.026
_exptl_absorpt_correction_T_max 0.7118
_exptl_absorpt_correction_T_min 0.5291
_exptl_absorpt_correction_type multi-scan
_exptl_absorpt_process_details 'BRUKER SADABS'
_exptl_crystal_colour colourless
_exptl_crystal_density_diffrn 1.889
_exptl_crystal_density_method 'not measured'
_exptl_crystal_description block
_exptl_crystal_F_000 2760
_exptl_crystal_size_max 0.36
_exptl_crystal_size_mid 0.28
_exptl_crystal_size_min 0.18
_refine_diff_density_max 1.131
_refine_diff_density_min -1.041
_refine_diff_density_rms 0.076
_refine_ls_extinction_method none
_refine_ls_goodness_of_fit_ref 1.038
_refine_ls_hydrogen_treatment mixed
_refine_ls_matrix_type full
_refine_ls_number_parameters 388
_refine_ls_number_reflns 6254
_refine_ls_number_restraints 0
_refine_ls_restrained_S_all 1.038
_refine_ls_R_factor_all 0.0302
_refine_ls_R_factor_gt 0.0258
_refine_ls_shift/su_max 0.002
_refine_ls_shift/su_mean 0.000
_refine_ls_structure_factor_coef Fsqd
_refine_ls_weighting_details 'calc w=1/[\s^2^(Fo^2^)+(0.0268P)^2^+7.2032P] where P=(Fo^2^+2Fc^2^)/3'
_refine_ls_weighting_scheme calc
_refine_ls_wR_factor_gt 0.0582
_refine_ls_wR_factor_ref 0.0601
_reflns_number_gt 5732
_reflns_number_total 6254
_reflns_threshold_expression >2sigma(I)
_cod_data_source_file om3010299_si_002.cif
_cod_data_source_block sad85
_cod_depositor_comments
;
The following automatic conversions were performed:

'_symmetry_cell_setting' value 'Monoclinic' changed to 'monoclinic'
according to /home/saulius/struct/CIF-dictionaries/cif_core.dic
dictionary named 'cif_core.dic' version 2.4.2 from 2011-04-26.

Automatic conversion script
Id: cif_fix_values 1891 2012-01-12 08:04:46Z andrius 
;
_cod_original_sg_symbol_H-M C2/c
_cod_database_code 4080251

loop_
_symmetry_equiv_pos_as_xyz
'x, y, z'
'-x, y, -z+1/2'
'x+1/2, y+1/2, z'
'-x+1/2, y+1/2, -z+1/2'
'-x, -y, -z'
'x, -y, z-1/2'
'-x+1/2, -y+1/2, -z'
'x+1/2, -y+1/2, z-1/2'

loop_
_atom_site_label
_atom_site_type_symbol
_atom_site_fract_x
_atom_site_fract_y
_atom_site_fract_z
_atom_site_U_iso_or_equiv
_atom_site_adp_type
_atom_site_occupancy
_atom_site_symmetry_multiplicity
_atom_site_calc_flag
_atom_site_refinement_flags
Yb1 Yb 1.0000 1.032769(8) 0.7500 0.02207(5) Uani 1 2 d S
B1 B 0.80998(18) 0.92110(15) 0.69173(12) 0.0228(5) Uani 1 1 d .
H10B H 0.8860(17) 0.9408(16) 0.7007(12) 0.027 Uiso 1 1 d .
C1 C 0.9816(3) 1.09936(19) 0.59489(13) 0.0576(9) Uani 1 1 d .
H1A H 1.0290 1.0609 0.5870 0.069 Uiso 1 1 calc R
H1B H 0.9221 1.0704 0.5817 0.069 Uiso 1 1 calc R
C2 C 0.9802(5) 1.1717(3) 0.56029(17) 0.146(3) Uani 1 1 d .
H2A H 0.9170 1.1843 0.5368 0.175 Uiso 1 1 calc R
H2B H 1.0166 1.1636 0.5281 0.175 Uiso 1 1 calc R
C3 C 1.0168(2) 1.24281(18) 0.60188(13) 0.0442(7) Uani 1 1 d .
H3A H 0.9784 1.2936 0.5899 0.053 Uiso 1 1 calc R
H3B H 1.0795 1.2561 0.5993 0.053 Uiso 1 1 calc R
C4 C 1.0148(2) 1.21223(16) 0.66852(12) 0.0367(6) Uani 1 1 d .
H4A H 1.0729 1.2251 0.6998 0.044 Uiso 1 1 calc R
H4B H 0.9648 1.2396 0.6833 0.044 Uiso 1 1 calc R
C5 C 0.77814(16) 1.07987(14) 0.66448(11) 0.0257(5) Uani 1 1 d .
C6 C 0.74143(17) 1.14969(15) 0.62977(12) 0.0307(5) Uani 1 1 d .
C7 C 0.67288(18) 1.13790(17) 0.57558(13) 0.0358(6) Uani 1 1 d .
C8 C 0.64327(18) 1.05739(18) 0.55715(13) 0.0353(6) Uani 1 1 d .
C9 C 0.68333(17) 0.98985(16) 0.59357(12) 0.0306(5) Uani 1 1 d .
C10 C 0.75374(16) 0.99755(15) 0.64817(11) 0.0247(5) Uani 1 1 d .
C11 C 0.83838(19) 0.82370(16) 0.60038(12) 0.0339(6) Uani 1 1 d .
C12 C 0.8430(2) 0.74905(19) 0.56835(14) 0.0442(7) Uani 1 1 d .
C13 C 0.8122(2) 0.67591(17) 0.59024(15) 0.0457(7) Uani 1 1 d .
C14 C 0.7777(2) 0.67918(15) 0.64332(14) 0.0366(6) Uani 1 1 d .
C15 C 0.77488(17) 0.75500(15) 0.67432(12) 0.0302(5) Uani 1 1 d .
C16 C 0.80424(16) 0.83076(14) 0.65460(11) 0.0261(5) Uani 1 1 d .
C17 C 0.69597(18) 0.91051(14) 0.76767(12) 0.0305(5) Uani 1 1 d .
C18 C 0.6726(2) 0.90816(15) 0.82614(14) 0.0376(6) Uani 1 1 d .
C19 C 0.7392(2) 0.91480(16) 0.88232(13) 0.0395(7) Uani 1 1 d .
C20 C 0.8278(2) 0.92385(15) 0.87968(12) 0.0359(6) Uani 1 1 d .
C21 C 0.84760(17) 0.92563(14) 0.81984(12) 0.0278(5) Uani 1 1 d .
C22 C 0.78490(17) 0.91882(13) 0.76171(11) 0.0250(5) Uani 1 1 d .
C23 C 0.5000 0.2437(3) 0.7500 0.0628(14) Uani 1 2 d S
H23 H 0.5000 0.3036 0.7500 0.075 Uiso 1 2 calc SR
C24 C 0.4676(2) 0.2015(2) 0.7951(2) 0.0626(10) Uani 1 1 d .
H24 H 0.4454 0.2316 0.8265 0.075 Uiso 1 1 calc R
C25 C 0.4673(2) 0.1144(2) 0.79491(19) 0.0605(9) Uani 1 1 d .
H25 H 0.4444 0.0844 0.8260 0.073 Uiso 1 1 calc R
C26 C 0.5000 0.0718(3) 0.7500 0.0548(12) Uani 1 2 d S
H26 H 0.5000 0.0120 0.7500 0.066 Uiso 1 2 calc SR
F1 F 0.84590(9) 1.09533(8) 0.71930(6) 0.0290(3) Uani 1 1 d .
F2 F 0.77207(12) 1.22743(9) 0.64765(8) 0.0429(4) Uani 1 1 d .
F3 F 0.63514(13) 1.20466(11) 0.54060(9) 0.0549(5) Uani 1 1 d .
F4 F 0.57651(12) 1.04687(12) 0.50391(8) 0.0529(5) Uani 1 1 d .
F5 F 0.65047(11) 0.91320(10) 0.57295(8) 0.0421(4) Uani 1 1 d .
F6 F 0.87100(13) 0.89334(10) 0.57727(8) 0.0460(4) Uani 1 1 d .
F7 F 0.87789(17) 0.74735(13) 0.51625(9) 0.0695(6) Uani 1 1 d .
F8 F 0.81565(17) 0.60270(11) 0.55974(10) 0.0709(6) Uani 1 1 d .
F9 F 0.74726(13) 0.60843(9) 0.66541(9) 0.0523(5) Uani 1 1 d .
F10 F 0.74157(12) 0.75067(9) 0.72735(8) 0.0409(4) Uani 1 1 d .
F11 F 0.62846(10) 0.90155(10) 0.71414(8) 0.0403(4) Uani 1 1 d .
F12 F 0.58580(12) 0.89715(11) 0.82853(10) 0.0533(5) Uani 1 1 d .
F13 F 0.71777(15) 0.91047(12) 0.93946(9) 0.0605(5) Uani 1 1 d .
F14 F 0.89377(14) 0.93139(12) 0.93379(7) 0.0547(5) Uani 1 1 d .
F15 F 0.93840(10) 0.93551(10) 0.82110(7) 0.0340(3) Uani 1 1 d .
O1 O 1.00053(14) 1.12141(11) 0.66260(8) 0.0362(4) Uani 1 1 d .

loop_
_atom_site_aniso_label
_atom_site_aniso_U_11
_atom_site_aniso_U_22
_atom_site_aniso_U_33
_atom_site_aniso_U_23
_atom_site_aniso_U_13
_atom_site_aniso_U_12
Yb1 0.03021(8) 0.01574(7) 0.02061(7) 0.000 0.00686(5) 0.000
B1 0.0296(13) 0.0162(11) 0.0235(12) -0.0011(9) 0.0083(10) -0.0028(9)
C1 0.114(3) 0.0336(15) 0.0282(14) -0.0004(12) 0.0220(17) -0.0088(17)
C2 0.332(9) 0.066(3) 0.0253(17) 0.0014(17) 0.015(3) -0.100(4)
C3 0.069(2) 0.0312(14) 0.0317(14) 0.0094(11) 0.0110(13) -0.0078(13)
C4 0.0526(17) 0.0261(12) 0.0304(13) 0.0039(10) 0.0079(12) -0.0052(11)
C5 0.0272(11) 0.0228(11) 0.0274(11) 0.0000(9) 0.0074(9) -0.0006(9)
C6 0.0368(13) 0.0205(11) 0.0363(13) 0.0010(10) 0.0118(11) -0.0004(10)
C7 0.0377(14) 0.0339(14) 0.0358(14) 0.0121(11) 0.0090(11) 0.0073(11)
C8 0.0327(13) 0.0414(15) 0.0299(13) 0.0043(11) 0.0039(10) -0.0039(11)
C9 0.0342(13) 0.0274(12) 0.0314(12) -0.0002(10) 0.0103(10) -0.0063(10)
C10 0.0295(12) 0.0207(10) 0.0262(11) 0.0002(9) 0.0115(9) -0.0026(9)
C11 0.0462(15) 0.0255(12) 0.0330(13) -0.0040(10) 0.0153(11) -0.0069(11)
C12 0.0632(19) 0.0404(16) 0.0357(14) -0.0122(12) 0.0248(14) -0.0025(14)
C13 0.066(2) 0.0264(14) 0.0483(17) -0.0161(12) 0.0200(15) -0.0049(13)
C14 0.0481(16) 0.0196(11) 0.0440(15) -0.0062(10) 0.0149(12) -0.0066(11)
C15 0.0365(13) 0.0234(11) 0.0333(13) -0.0046(10) 0.0135(11) -0.0029(10)
C16 0.0315(12) 0.0199(11) 0.0281(11) -0.0042(9) 0.0095(9) -0.0022(9)
C17 0.0385(14) 0.0168(10) 0.0404(14) 0.0012(9) 0.0177(11) 0.0014(9)
C18 0.0494(16) 0.0185(11) 0.0553(17) 0.0052(11) 0.0329(14) 0.0036(11)
C19 0.0686(19) 0.0223(12) 0.0389(14) 0.0067(10) 0.0347(14) 0.0027(12)
C20 0.0610(18) 0.0223(12) 0.0262(12) 0.0052(9) 0.0139(12) -0.0001(11)
C21 0.0400(13) 0.0154(10) 0.0313(12) 0.0037(9) 0.0151(10) 0.0005(9)
C22 0.0382(13) 0.0112(9) 0.0289(11) -0.0002(8) 0.0143(10) 0.0010(9)
C23 0.044(3) 0.032(2) 0.104(4) 0.000 0.003(3) 0.000
C24 0.0486(19) 0.062(2) 0.076(3) -0.022(2) 0.0140(18) 0.0062(17)
C25 0.055(2) 0.064(2) 0.068(2) 0.0113(18) 0.0239(18) -0.0006(17)
C26 0.052(3) 0.029(2) 0.083(4) 0.000 0.015(3) 0.000
F1 0.0348(7) 0.0190(6) 0.0309(7) -0.0060(5) 0.0035(6) 0.0001(5)
F2 0.0587(10) 0.0176(7) 0.0506(10) 0.0028(6) 0.0098(8) 0.0006(7)
F3 0.0623(12) 0.0426(10) 0.0527(11) 0.0215(8) 0.0003(9) 0.0117(9)
F4 0.0442(10) 0.0638(12) 0.0405(9) 0.0098(8) -0.0092(8) -0.0089(8)
F5 0.0459(9) 0.0334(8) 0.0416(9) -0.0051(7) 0.0003(7) -0.0136(7)
F6 0.0734(12) 0.0339(8) 0.0405(9) -0.0029(7) 0.0331(8) -0.0110(8)
F7 0.1175(18) 0.0550(12) 0.0540(12) -0.0200(9) 0.0559(12) -0.0103(12)
F8 0.1203(19) 0.0331(9) 0.0710(13) -0.0295(9) 0.0461(13) -0.0101(11)
F9 0.0776(13) 0.0178(7) 0.0682(12) -0.0075(7) 0.0305(10) -0.0127(8)
F10 0.0620(10) 0.0213(7) 0.0497(9) -0.0035(7) 0.0333(8) -0.0082(7)
F11 0.0328(8) 0.0396(9) 0.0494(9) 0.0002(7) 0.0121(7) -0.0052(7)
F12 0.0533(10) 0.0428(10) 0.0792(13) 0.0103(9) 0.0459(10) 0.0029(8)
F13 0.1004(16) 0.0504(11) 0.0480(10) 0.0086(8) 0.0517(11) 0.0037(10)
F14 0.0782(13) 0.0604(11) 0.0239(8) 0.0106(8) 0.0096(8) -0.0068(10)
F15 0.0367(8) 0.0351(8) 0.0294(7) 0.0074(6) 0.0067(6) -0.0023(6)
O1 0.0589(12) 0.0249(9) 0.0259(9) 0.0045(7) 0.0123(8) -0.0028(8)

loop_
_atom_type_symbol
_atom_type_description
_atom_type_scat_dispersion_real
_atom_type_scat_dispersion_imag
_atom_type_scat_source
C C 0.0033 0.0016 'International Tables Vol C Tables 4.2.6.8 and 6.1.1.4'
H H 0.0000 0.0000 'International Tables Vol C Tables 4.2.6.8 and 6.1.1.4'
O O 0.0106 0.0060 'International Tables Vol C Tables 4.2.6.8 and 6.1.1.4'
B B 0.0013 0.0007 'International Tables Vol C Tables 4.2.6.8 and 6.1.1.4'
F F 0.0171 0.0103 'International Tables Vol C Tables 4.2.6.8 and 6.1.1.4'
Yb Yb -0.3850 5.5486 'International Tables Vol C Tables 4.2.6.8 and 6.1.1.4'

loop_
_geom_angle_atom_site_label_1
_geom_angle_atom_site_label_2
_geom_angle_atom_site_label_3
_geom_angle
_geom_angle_site_symmetry_1
_geom_angle_site_symmetry_3
O1 Yb1 O1 106.10(9) 2_756 .
O1 Yb1 F1 74.55(6) 2_756 2_756
O1 Yb1 F1 77.56(6) . 2_756
O1 Yb1 F1 77.56(6) 2_756 .
O1 Yb1 F1 74.55(6) . .
F1 Yb1 F1 132.76(6) 2_756 .
O1 Yb1 F15 158.48(6) 2_756 2_756
O1 Yb1 F15 79.15(6) . 2_756
F1 Yb1 F15 86.58(5) 2_756 2_756
F1 Yb1 F15 123.66(4) . 2_756
O1 Yb1 F15 79.15(6) 2_756 .
O1 Yb1 F15 158.48(6) . .
F1 Yb1 F15 123.66(4) 2_756 .
F1 Yb1 F15 86.58(5) . .
F15 Yb1 F15 103.79(7) 2_756 .
O1 Yb1 H10B 126.6(6) 2_756 .
O1 Yb1 H10B 99.4(6) . .
F1 Yb1 H10B 158.0(6) 2_756 .
F1 Yb1 H10B 65.1(6) . .
F15 Yb1 H10B 71.5(6) 2_756 .
F15 Yb1 H10B 62.5(6) . .
C16 B1 C22 115.47(18) . .
C16 B1 C10 114.57(19) . .
C22 B1 C10 109.42(18) . .
C16 B1 H10B 104.5(13) . .
C22 B1 H10B 107.3(13) . .
C10 B1 H10B 104.7(13) . .
C2 C1 O1 108.2(3) . .
C2 C1 H1A 110.1 . .
O1 C1 H1A 110.1 . .
C2 C1 H1B 110.1 . .
O1 C1 H1B 110.1 . .
H1A C1 H1B 108.4 . .
C1 C2 C3 111.5(3) . .
C1 C2 H2A 109.3 . .
C3 C2 H2A 109.3 . .
C1 C2 H2B 109.3 . .
C3 C2 H2B 109.3 . .
H2A C2 H2B 108.0 . .
C2 C3 C4 103.5(2) . .
C2 C3 H3A 111.1 . .
C4 C3 H3A 111.1 . .
C2 C3 H3B 111.1 . .
C4 C3 H3B 111.1 . .
H3A C3 H3B 109.0 . .
O1 C4 C3 105.8(2) . .
O1 C4 H4A 110.6 . .
C3 C4 H4A 110.6 . .
O1 C4 H4B 110.6 . .
C3 C4 H4B 110.6 . .
H4A C4 H4B 108.7 . .
C6 C5 C10 125.3(2) . .
C6 C5 F1 115.8(2) . .
C10 C5 F1 118.8(2) . .
F2 C6 C7 120.4(2) . .
F2 C6 C5 121.4(2) . .
C7 C6 C5 118.2(2) . .
F3 C7 C6 119.8(2) . .
F3 C7 C8 120.4(2) . .
C6 C7 C8 119.7(2) . .
F4 C8 C9 121.6(2) . .
F4 C8 C7 119.0(2) . .
C9 C8 C7 119.4(2) . .
F5 C9 C8 116.1(2) . .
F5 C9 C10 120.3(2) . .
C8 C9 C10 123.6(2) . .
C5 C10 C9 113.7(2) . .
C5 C10 B1 119.1(2) . .
C9 C10 B1 127.1(2) . .
F6 C11 C12 117.0(2) . .
F6 C11 C16 119.0(2) . .
C12 C11 C16 124.1(2) . .
F7 C12 C13 120.0(2) . .
F7 C12 C11 120.4(3) . .
C13 C12 C11 119.6(2) . .
F8 C13 C14 120.5(3) . .
F8 C13 C12 120.6(3) . .
C14 C13 C12 118.9(2) . .
F9 C14 C13 119.7(2) . .
F9 C14 C15 120.4(2) . .
C13 C14 C15 119.8(2) . .
F10 C15 C14 114.9(2) . .
F10 C15 C16 120.9(2) . .
C14 C15 C16 124.2(2) . .
C15 C16 C11 113.5(2) . .
C15 C16 B1 126.8(2) . .
C11 C16 B1 119.5(2) . .
F11 C17 C18 117.2(2) . .
F11 C17 C22 119.2(2) . .
C18 C17 C22 123.6(3) . .
F12 C18 C19 119.8(2) . .
F12 C18 C17 120.6(3) . .
C19 C18 C17 119.6(3) . .
F13 C19 C20 120.1(3) . .
F13 C19 C18 120.2(3) . .
C20 C19 C18 119.6(2) . .
F14 C20 C19 120.7(2) . .
F14 C20 C21 120.8(3) . .
C19 C20 C21 118.5(3) . .
C22 C21 F15 119.7(2) . .
C22 C21 C20 125.2(2) . .
F15 C21 C20 115.1(2) . .
C21 C22 C17 113.5(2) . .
C21 C22 B1 124.3(2) . .
C17 C22 B1 122.2(2) . .
C24 C23 C24 121.0(5) 2_656 .
C24 C23 H23 119.5 2_656 .
C24 C23 H23 119.5 . .
C23 C24 C25 119.4(4) . .
C23 C24 H24 120.3 . .
C25 C24 H24 120.3 . .
C26 C25 C24 119.8(4) . .
C26 C25 H25 120.1 . .
C24 C25 H25 120.1 . .
C25 C26 C25 120.5(5) . 2_656
C25 C26 H26 119.8 . .
C25 C26 H26 119.8 2_656 .
C5 F1 Yb1 127.89(12) . .
C21 F15 Yb1 125.23(13) . .
C1 O1 C4 108.35(19) . .
C1 O1 Yb1 127.89(16) . .
C4 O1 Yb1 123.65(14) . .

loop_
_geom_bond_atom_site_label_1
_geom_bond_atom_site_label_2
_geom_bond_distance
_geom_bond_site_symmetry_2
Yb1 O1 2.3406(16) 2_756
Yb1 O1 2.3406(16) .
Yb1 F1 2.4783(14) 2_756
Yb1 F1 2.4783(14) .
Yb1 F15 2.5016(14) 2_756
Yb1 F15 2.5016(14) .
Yb1 H10B 2.31(3) .
B1 C16 1.631(3) .
B1 C22 1.631(3) .
B1 C10 1.638(3) .
B1 H10B 1.16(3) .
C1 C2 1.364(5) .
C1 O1 1.449(3) .
C1 H1A 0.9900 .
C1 H1B 0.9900 .
C2 C3 1.460(5) .
C2 H2A 0.9900 .
C2 H2B 0.9900 .
C3 C4 1.512(3) .
C3 H3A 0.9900 .
C3 H3B 0.9900 .
C4 O1 1.459(3) .
C4 H4A 0.9900 .
C4 H4B 0.9900 .
C5 C6 1.374(3) .
C5 C10 1.380(3) .
C5 F1 1.381(3) .
C6 F2 1.341(3) .
C6 C7 1.369(4) .
C7 F3 1.343(3) .
C7 C8 1.380(4) .
C8 F4 1.338(3) .
C8 C9 1.377(4) .
C9 F5 1.348(3) .
C9 C10 1.383(3) .
C11 F6 1.353(3) .
C11 C12 1.379(4) .
C11 C16 1.384(3) .
C12 F7 1.345(3) .
C12 C13 1.376(4) .
C13 F8 1.340(3) .
C13 C14 1.361(4) .
C14 F9 1.343(3) .
C14 C15 1.380(3) .
C15 F10 1.350(3) .
C15 C16 1.383(3) .
C17 F11 1.346(3) .
C17 C18 1.380(4) .
C17 C22 1.392(3) .
C18 F12 1.342(3) .
C18 C19 1.373(4) .
C19 F13 1.340(3) .
C19 C20 1.367(4) .
C20 F14 1.339(3) .
C20 C21 1.384(3) .
C21 C22 1.374(3) .
C21 F15 1.381(3) .
C23 C24 1.361(5) 2_656
C23 C24 1.361(5) .
C23 H23 0.9500 .
C24 C25 1.382(5) .
C24 H24 0.9500 .
C25 C26 1.362(4) .
C25 H25 0.9500 .
C26 C25 1.362(4) 2_656
C26 H26 0.9500 .
